data_7112310
loop_
_publ_author_name
'Zhang, Huabin'
'Lin, Ping'
'Shan, Xiaochen'
'Du, Fenglei'
'Li, Qipeng'
'Du, Shaowu'

_publ_section_title
;
 An inorganic-organic composite framework with an unprecedented 3D
 heterometallic inorganic connectivity and white-light emission.
;
_journal_issue 22
_journal_name_full 'Chemical communications (Cambridge, England)'
_journal_page_first 2231
_journal_page_last 2233
_journal_paper_doi 10.1039/c3cc38655d
_journal_volume 49
_journal_year 2013
_chemical_formula_moiety 'C70 H40 Cd4 O25 Rb, C2 H8 N, H2 O'
_chemical_formula_sum 'C72 H50 Cd4 N O26 Rb'
_chemical_formula_weight 1880.20
_chemical_name_systematic
;
?
;
_space_group_IT_number 52
_symmetry_cell_setting orthorhombic
_symmetry_space_group_name_Hall '-P 2a 2bc'
_symmetry_space_group_name_H-M 'P n n a'
_atom_sites_solution_hydrogens geom
_atom_sites_solution_primary direct
_atom_sites_solution_secondary difmap
_audit_creation_method SHELXL-97
_cell_angle_alpha 90.00
_cell_angle_beta 90.00
_cell_angle_gamma 90.00
_cell_formula_units_Z 4
_cell_length_a 26.092(7)
_cell_length_b 15.839(4)
_cell_length_c 17.659(5)
_cell_measurement_reflns_used 11371
_cell_measurement_temperature 293(2)
_cell_measurement_theta_max 27.4835
_cell_measurement_theta_min 3.0086
_cell_volume 7298(3)
_computing_structure_refinement 'SHELXL-97 (Sheldrick, 1997)'
_computing_structure_solution 'SHELXS-97 (Sheldrick, 1990)'
_diffrn_ambient_temperature 293(2)
_diffrn_detector_area_resol_mean 14.6306
_diffrn_measured_fraction_theta_full 0.998
_diffrn_measured_fraction_theta_max 0.998
_diffrn_measurement_device_type
;
Mercury70 (2x2 bin mode)
;
_diffrn_measurement_method CCD_Profile_fitting
_diffrn_radiation_monochromator graphite
_diffrn_radiation_source 'fine-focus sealed tube'
_diffrn_radiation_type MoK\a
_diffrn_radiation_wavelength 0.71073
_diffrn_reflns_av_R_equivalents 0.0340
_diffrn_reflns_av_sigmaI/netI 0.0197
_diffrn_reflns_limit_h_max 29
_diffrn_reflns_limit_h_min -29
_diffrn_reflns_limit_k_max 18
_diffrn_reflns_limit_k_min -18
_diffrn_reflns_limit_l_max 20
_diffrn_reflns_limit_l_min -20
_diffrn_reflns_number 39922
_diffrn_reflns_theta_full 24.00
_diffrn_reflns_theta_max 24.00
_diffrn_reflns_theta_min 2.31
_exptl_absorpt_coefficient_mu 1.893
_exptl_absorpt_correction_T_max 0.6005
_exptl_absorpt_correction_T_min 0.5180
_exptl_absorpt_correction_type multi-scan
_exptl_absorpt_process_details RIGAKU/MSC(2004)
_exptl_crystal_colour White
_exptl_crystal_density_diffrn 1.711
_exptl_crystal_density_method 'not measured'
_exptl_crystal_description Prism
_exptl_crystal_F_000 3704
_exptl_crystal_size_max 0.40
_exptl_crystal_size_mid 0.30
_exptl_crystal_size_min 0.30
_refine_diff_density_max 1.687
_refine_diff_density_min -2.176
_refine_diff_density_rms 0.145
_refine_ls_extinction_method none
_refine_ls_goodness_of_fit_ref 1.135
_refine_ls_hydrogen_treatment constr
_refine_ls_matrix_type full
_refine_ls_number_parameters 481
_refine_ls_number_reflns 5722
_refine_ls_number_restraints 57
_refine_ls_restrained_S_all 1.146
_refine_ls_R_factor_all 0.0896
_refine_ls_R_factor_gt 0.0756
_refine_ls_shift/su_max 0.036
_refine_ls_shift/su_mean 0.002
_refine_ls_structure_factor_coef Fsqd
_refine_ls_weighting_details 'calc w=1/[\s^2^(Fo^2^)+(0.1332P)^2^+25.1785P] where P=(Fo^2^+2Fc^2^)/3'
_refine_ls_weighting_scheme calc
_refine_ls_wR_factor_gt 0.2211
_refine_ls_wR_factor_ref 0.2409
_reflns_number_gt 4647
_reflns_number_total 5722
_reflns_threshold_expression >2sigma(I)
_cod_duplicate_entry 7108921
_cod_data_source_file c3cc38655d.txt
_cod_data_source_block 1
_cod_depositor_comments
;
The following automatic conversions were performed:

'_symmetry_cell_setting' value 'Orthorhombic' changed to
'orthorhombic' according to
/usr/data/users/saulius/automatic-downloads/retrospective/RSC/lib/dictionaries/cif_core.dic
dictionary named 'cif_core.dic' version 2.4.2 from
2011-04-26.

'_exptl_absorpt_correction_type' value 'Multi-scan'
changed to 'multi-scan' according to
/usr/data/users/saulius/automatic-downloads/retrospective/RSC/lib/dictionaries/cif_core.dic
dictionary named 'cif_core.dic' version 2.4.2 from 2011-04-26.

Automatic conversion script
Id: cif_fix_values 2281 2013-09-26 08:29:07Z andrius 
;
_cod_original_sg_symbol_H-M pnna
_cod_database_code 7112310

loop_
_symmetry_equiv_pos_as_xyz
'x, y, z'
'-x+1/2, -y, z'
'x, -y+1/2, -z+1/2'
'-x+1/2, y+1/2, -z+1/2'
'-x, -y, -z'
'x-1/2, y, -z'
'-x, y-1/2, z-1/2'
'x-1/2, -y-1/2, z-1/2'

loop_
_atom_site_label
_atom_site_type_symbol
_atom_site_fract_x
_atom_site_fract_y
_atom_site_fract_z
_atom_site_U_iso_or_equiv
_atom_site_adp_type
_atom_site_occupancy
_atom_site_symmetry_multiplicity
_atom_site_calc_flag
_atom_site_refinement_flags
_atom_site_disorder_group
Cd2 Cd 0.5000 0.0000 0.0000 0.0604(3) Uani 1 2 d S .
Cd3 Cd 0.2500 0.0000 -0.16340(5) 0.0600(3) Uani 1 2 d S .
Cd1 Cd 0.39138(3) 0.01589(5) -0.12621(4) 0.0670(3) Uani 1 1 d . .
C1 C 0.6738(6) 0.4861(10) 0.2187(7) 0.103(4) Uani 1 1 d . .
C2 C 0.6520(4) 0.4755(7) 0.1422(5) 0.067(2) Uani 1 1 d . .
C3 C 0.6049(4) 0.5093(8) 0.1262(7) 0.085(3) Uani 1 1 d . .
H3A H 0.5878 0.5422 0.1616 0.102 Uiso 1 1 calc R .
C4 C 0.5833(5) 0.4932(9) 0.0554(8) 0.100(4) Uani 1 1 d . .
H4A H 0.5511 0.5148 0.0440 0.120 Uiso 1 1 calc R .
C5 C 0.6089(5) 0.4461(8) 0.0026(6) 0.085(3) Uani 1 1 d . .
C6 C 0.6556(6) 0.4183(8) 0.0172(7) 0.099(4) Uani 1 1 d . .
H6A H 0.6739 0.3889 -0.0196 0.119 Uiso 1 1 calc R .
C7 C 0.6773(5) 0.4330(7) 0.0879(6) 0.089(3) Uani 1 1 d . .
H7A H 0.7101 0.4131 0.0978 0.106 Uiso 1 1 calc R .
C8 C 0.5524(5) 0.3684(6) -0.0723(6) 0.083(3) Uani 1 1 d . .
C9 C 0.5250(5) 0.3647(7) -0.1413(6) 0.089(3) Uani 1 1 d . .
H9A H 0.5300 0.4050 -0.1789 0.107 Uiso 1 1 calc R .
C10 C 0.4903(4) 0.2988(6) -0.1511(5) 0.072(3) Uani 1 1 d . .
H10A H 0.4713 0.2961 -0.1955 0.087 Uiso 1 1 calc R .
C11 C 0.4835(4) 0.2372(6) -0.0966(5) 0.069(2) Uani 1 1 d . .
C12 C 0.5104(4) 0.2435(7) -0.0284(6) 0.079(3) Uani 1 1 d . .
H12A H 0.5050 0.2038 0.0096 0.094 Uiso 1 1 calc R .
C13 C 0.5452(5) 0.3085(7) -0.0171(6) 0.093(3) Uani 1 1 d . .
H13A H 0.5636 0.3115 0.0279 0.112 Uiso 1 1 calc R .
C14 C 0.4489(4) 0.1636(7) -0.1096(6) 0.074(3) Uani 1 1 d . .
C15 C 0.5115(5) 0.4281(6) 0.3242(6) 0.078(3) Uani 1 1 d . .
C16 C 0.4705(4) 0.4095(6) 0.2678(5) 0.068(2) Uani 1 1 d . .
C17 C 0.4213(5) 0.4103(7) 0.2905(6) 0.088(3) Uani 1 1 d . .
H17A H 0.4134 0.4158 0.3416 0.106 Uiso 1 1 calc R .
C18 C 0.3828(5) 0.4032(9) 0.2382(7) 0.100(4) Uani 1 1 d . .
H18A H 0.3487 0.4078 0.2533 0.120 Uiso 1 1 calc R .
C19 C 0.3945(4) 0.3893(7) 0.1644(6) 0.078(3) Uani 1 1 d . .
C20 C 0.4424(5) 0.3849(7) 0.1417(6) 0.085(3) Uani 1 1 d . .
H20A H 0.4499 0.3747 0.0910 0.103 Uiso 1 1 calc R .
C21 C 0.4815(5) 0.3957(8) 0.1938(5) 0.085(3) Uani 1 1 d . .
H21A H 0.5155 0.3935 0.1779 0.101 Uiso 1 1 calc R .
C22 C 0.3431(4) 0.3256(6) 0.0669(6) 0.077(3) Uani 1 1 d . .
C23 C 0.3095(4) 0.3410(7) 0.0092(7) 0.093(3) Uani 1 1 d . .
H23A H 0.2965 0.3952 0.0024 0.111 Uiso 1 1 calc R .
C24 C 0.2947(4) 0.2778(8) -0.0386(7) 0.093(4) Uani 1 1 d . .
H24A H 0.2724 0.2897 -0.0782 0.112 Uiso 1 1 calc R .
C25 C 0.3122(3) 0.1975(6) -0.0291(6) 0.070(3) Uani 1 1 d . .
C26 C 0.3480(4) 0.1806(6) 0.0271(6) 0.071(2) Uani 1 1 d . .
H26A H 0.3620 0.1270 0.0322 0.085 Uiso 1 1 calc R .
C27 C 0.3623(4) 0.2449(7) 0.0754(6) 0.083(3) Uani 1 1 d . .
H27A H 0.3853 0.2337 0.1143 0.100 Uiso 1 1 calc R .
C28 C 0.2933(3) 0.1255(8) -0.0797(6) 0.077(3) Uani 1 1 d . .
C29 C 0.3872(6) -0.0932(9) 0.0134(12) 0.114(5) Uani 1 1 d . .
C30 C 0.3629(4) -0.1369(8) 0.0736(9) 0.098(4) Uani 1 1 d . .
C31 C 0.3184(5) -0.1845(8) 0.0616(8) 0.100(4) Uani 1 1 d . .
H31A H 0.3052 -0.1897 0.0129 0.120 Uiso 1 1 calc R .
C32 C 0.2939(5) -0.2236(9) 0.1213(8) 0.106(4) Uani 1 1 d . .
H32A H 0.2642 -0.2551 0.1141 0.127 Uiso 1 1 calc R .
C33 C 0.3148(5) -0.2142(12) 0.1901(8) 0.129(6) Uani 1 1 d . .
C34 C 0.3583(6) -0.1717(17) 0.2039(12) 0.181(10) Uani 1 1 d . .
H34A H 0.3716 -0.1681 0.2527 0.217 Uiso 1 1 calc R .
C35 C 0.3822(6) -0.1346(14) 0.1454(11) 0.141(6) Uani 1 1 d . .
H35A H 0.4129 -0.1064 0.1541 0.169 Uiso 1 1 calc R .
O1 O 0.6565(4) 0.5393(9) 0.2638(5) 0.147(5) Uani 1 1 d . .
O2 O 0.7100(5) 0.4372(8) 0.2373(6) 0.157(5) Uani 1 1 d . .
O3 O 0.5866(5) 0.4339(6) -0.0674(5) 0.128(4) Uani 1 1 d . .
O4 O 0.4513(3) 0.1003(5) -0.0668(4) 0.087(2) Uani 1 1 d . .
O5 O 0.4173(3) 0.1644(5) -0.1619(4) 0.091(2) Uani 1 1 d . .
O6 O 0.5554(3) 0.4446(6) 0.2976(4) 0.099(2) Uani 1 1 d . .
O7 O 0.5008(4) 0.4233(6) 0.3933(4) 0.106(3) Uani 1 1 d . .
O8 O 0.3535(3) 0.3910(5) 0.1120(5) 0.112(3) Uani 1 1 d . .
O9 O 0.3131(3) 0.0530(5) -0.0745(4) 0.0782(18) Uani 1 1 d . .
O10 O 0.2579(3) 0.1410(6) -0.1241(6) 0.106(3) Uani 1 1 d U .
O11 O 0.3713(4) -0.1003(7) -0.0541(7) 0.126(4) Uani 1 1 d . .
O12 O 0.4233(4) -0.0422(7) 0.0331(7) 0.132(3) Uani 1 1 d U .
O13 O 0.2863(6) -0.2500 0.2500 0.140(5) Uani 1 2 d SU .
Rb1 Rb 0.34078(10) 0.2500 -0.2500 0.1522(11) Uani 1 2 d S .
O14 O 0.2500 0.5000 0.346(4) 0.27(3) Uiso 0.50 2 d SP .
H14B H 0.2773 0.5337 0.3531 0.321 Uiso 0.25 1 d PR .
H14C H 0.2227 0.5039 0.3766 0.321 Uiso 0.25 1 d PR .
O15 O 0.2500 0.5000 0.193(7) 0.42(6) Uiso 0.50 2 d SP .
H15A H 0.2580 0.5541 0.1831 0.507 Uiso 0.25 1 d PR .
H15B H 0.2298 0.4877 0.2332 0.507 Uiso 0.25 1 d PR .
N14 N 0.1705(9) 0.2500 0.7500 0.183(8) Uani 1 2 d SDU 1
H14A H 0.1936 0.2971 0.7468 0.219 Uiso 0.50 1 d PR 1
H14D H 0.1848 0.2030 0.7229 0.219 Uiso 0.50 1 d PR 1
C36 C 0.1188(11) 0.270(3) 0.7196(18) 0.188(10) Uani 0.50 1 d PDU 1
H36A H 0.1215 0.2877 0.6676 0.283 Uiso 0.50 1 d PR 1
H36B H 0.0934 0.2269 0.7240 0.283 Uiso 0.50 1 d PR 1
H36C H 0.1090 0.3180 0.7501 0.283 Uiso 0.50 1 d PR 1
C37 C 0.1596(11) 0.227(2) 0.8306(8) 0.147(9) Uani 0.50 1 d PDU 1
H37A H 0.1898 0.2046 0.8542 0.220 Uiso 0.50 1 d PR 1
H37B H 0.1485 0.2764 0.8576 0.220 Uiso 0.50 1 d PR 1
H37C H 0.1329 0.1853 0.8315 0.220 Uiso 0.50 1 d PR 1

loop_
_atom_site_aniso_label
_atom_site_aniso_U_11
_atom_site_aniso_U_22
_atom_site_aniso_U_33
_atom_site_aniso_U_23
_atom_site_aniso_U_13
_atom_site_aniso_U_12
Cd2 0.0522(6) 0.0820(7) 0.0469(5) 0.0025(4) 0.0039(4) 0.0041(4)
Cd3 0.0520(5) 0.0737(6) 0.0545(6) 0.000 0.000 -0.0172(4)
Cd1 0.0506(4) 0.1018(6) 0.0486(4) -0.0067(3) 0.0025(3) 0.0010(3)
C1 0.103(10) 0.139(12) 0.067(7) 0.007(8) -0.018(7) -0.040(9)
C2 0.065(6) 0.090(6) 0.048(5) -0.004(5) 0.001(4) -0.004(5)
C3 0.063(7) 0.120(9) 0.071(7) -0.019(6) 0.005(5) -0.001(5)
C4 0.076(8) 0.140(11) 0.082(9) 0.016(8) -0.023(7) -0.007(7)
C5 0.117(9) 0.086(7) 0.052(6) 0.003(5) -0.016(6) -0.026(7)
C6 0.136(11) 0.089(8) 0.072(7) -0.019(6) -0.011(7) 0.028(8)
C7 0.096(8) 0.093(7) 0.077(7) -0.006(6) -0.010(6) 0.024(6)
C8 0.120(9) 0.073(6) 0.057(6) -0.006(5) -0.027(6) -0.007(6)
C9 0.129(10) 0.089(7) 0.050(5) 0.002(5) -0.020(6) -0.004(7)
C10 0.084(6) 0.076(6) 0.057(5) -0.004(5) -0.024(5) 0.006(5)
C11 0.070(5) 0.070(6) 0.066(6) -0.006(5) 0.000(5) 0.003(5)
C12 0.102(7) 0.071(6) 0.063(6) 0.006(5) -0.015(5) -0.005(6)
C13 0.128(10) 0.094(8) 0.058(6) 0.002(6) -0.032(6) -0.006(7)
C14 0.067(6) 0.089(7) 0.066(6) -0.006(5) -0.014(5) 0.019(5)
C15 0.110(8) 0.069(6) 0.056(6) -0.002(5) -0.006(6) -0.011(6)
C16 0.082(6) 0.072(5) 0.051(5) -0.001(4) -0.011(5) -0.015(5)
C17 0.105(9) 0.102(8) 0.058(6) -0.009(6) -0.001(6) -0.022(7)
C18 0.102(9) 0.110(9) 0.088(8) -0.018(7) 0.003(7) -0.016(7)
C19 0.085(7) 0.076(6) 0.073(7) -0.016(5) -0.027(6) -0.007(5)
C20 0.096(8) 0.101(8) 0.059(6) -0.016(6) -0.005(6) -0.011(6)
C21 0.089(7) 0.118(8) 0.046(5) -0.009(5) -0.009(5) 0.003(6)
C22 0.066(6) 0.071(6) 0.093(7) -0.025(5) -0.024(5) 0.002(5)
C23 0.076(7) 0.085(7) 0.116(9) -0.024(7) -0.031(7) 0.023(6)
C24 0.074(7) 0.104(8) 0.103(8) -0.026(7) -0.039(6) 0.022(6)
C25 0.045(4) 0.088(7) 0.077(6) -0.027(5) -0.006(4) 0.002(4)
C26 0.072(6) 0.067(5) 0.073(6) -0.004(5) -0.003(5) -0.001(5)
C27 0.092(7) 0.080(7) 0.076(7) -0.008(5) -0.025(6) -0.005(6)
C28 0.040(5) 0.117(9) 0.074(6) -0.024(6) 0.002(5) -0.002(5)
C29 0.087(9) 0.079(8) 0.176(16) -0.005(10) 0.047(11) -0.014(7)
C30 0.059(6) 0.102(8) 0.132(11) 0.023(8) 0.027(7) -0.010(6)
C31 0.092(8) 0.109(9) 0.099(9) 0.016(7) 0.005(7) -0.018(7)
C32 0.087(8) 0.132(11) 0.099(9) 0.036(8) 0.003(7) -0.025(7)
C33 0.086(8) 0.209(17) 0.091(9) 0.055(10) 0.007(7) -0.034(10)
C34 0.094(11) 0.31(3) 0.143(15) 0.015(17) 0.006(11) -0.055(15)
C35 0.091(10) 0.200(19) 0.131(14) -0.003(13) 0.001(10) -0.033(11)
O1 0.126(8) 0.240(13) 0.075(6) -0.064(8) 0.029(6) -0.077(9)
O2 0.206(13) 0.145(9) 0.120(8) 0.014(7) -0.097(9) 0.000(9)
O3 0.200(10) 0.114(6) 0.070(5) 0.016(5) -0.060(6) -0.069(7)
O4 0.093(5) 0.081(4) 0.085(5) 0.005(4) -0.028(4) 0.003(4)
O5 0.086(5) 0.107(5) 0.081(5) 0.009(4) -0.021(4) -0.001(4)
O6 0.102(6) 0.125(6) 0.068(4) 0.004(4) -0.018(4) -0.038(5)
O7 0.161(8) 0.107(6) 0.051(4) -0.010(4) -0.009(5) -0.032(5)
O8 0.105(6) 0.099(6) 0.133(7) -0.042(5) -0.055(6) 0.014(5)
O9 0.068(4) 0.081(5) 0.085(5) -0.017(4) 0.016(4) -0.012(4)
O10 0.097(4) 0.109(4) 0.111(5) -0.034(4) -0.024(4) 0.014(3)
O11 0.126(8) 0.122(8) 0.130(8) 0.036(7) 0.051(7) 0.003(6)
O12 0.123(5) 0.134(5) 0.139(5) -0.002(4) 0.031(4) -0.006(4)
O13 0.135(6) 0.151(7) 0.135(6) 0.015(5) 0.000 0.000
Rb1 0.1302(18) 0.186(3) 0.141(2) 0.0599(19) 0.000 0.000
N14 0.181(9) 0.181(9) 0.186(9) -0.005(5) 0.000 0.000
C36 0.190(11) 0.187(11) 0.189(11) 0.003(5) 0.001(5) 0.000(5)
C37 0.146(10) 0.144(10) 0.151(10) -0.001(5) -0.003(5) -0.001(5)

loop_
_atom_type_symbol
_atom_type_description
_atom_type_scat_dispersion_real
_atom_type_scat_dispersion_imag
_atom_type_scat_source
C C 0.0033 0.0016 'International Tables Vol C Tables 4.2.6.8 and 6.1.1.4'
H H 0.0000 0.0000 'International Tables Vol C Tables 4.2.6.8 and 6.1.1.4'
O O 0.0106 0.0060 'International Tables Vol C Tables 4.2.6.8 and 6.1.1.4'
Rb Rb -0.9393 2.9676 'International Tables Vol C Tables 4.2.6.8 and 6.1.1.4'
Cd Cd -0.8075 1.2024 'International Tables Vol C Tables 4.2.6.8 and 6.1.1.4'
N N 0.0061 0.0033 'International Tables Vol C Tables 4.2.6.8 and 6.1.1.4'

loop_
_geom_angle_atom_site_label_1
_geom_angle_atom_site_label_2
_geom_angle_atom_site_label_3
_geom_angle
_geom_angle_site_symmetry_1
_geom_angle_site_symmetry_3
O12 Cd2 O12 180 . 5_655
O12 Cd2 O7 92.9(4) . 7_655
O12 Cd2 O7 87.1(4) 5_655 7_655
O12 Cd2 O7 87.1(4) . 3
O12 Cd2 O7 92.9(4) 5_655 3
O7 Cd2 O7 180 7_655 3
O12 Cd2 O4 81.2(4) . .
O12 Cd2 O4 98.8(4) 5_655 .
O7 Cd2 O4 86.5(3) 7_655 .
O7 Cd2 O4 93.5(3) 3 .
O12 Cd2 O4 98.8(4) . 5_655
O12 Cd2 O4 81.2(4) 5_655 5_655
O7 Cd2 O4 93.5(3) 7_655 5_655
O7 Cd2 O4 86.5(3) 3 5_655
O4 Cd2 O4 180 . 5_655
O2 Cd3 O2 78.9(7) 8_565 7_655
O2 Cd3 O10 81.5(4) 8_565 .
O2 Cd3 O10 127.2(4) 7_655 .
O2 Cd3 O10 127.2(4) 8_565 2
O2 Cd3 O10 81.5(4) 7_655 2
O10 Cd3 O10 145.6(5) . 2
O2 Cd3 O9 131.3(4) 8_565 .
O2 Cd3 O9 109.8(4) 7_655 .
O10 Cd3 O9 54.5(3) . .
O10 Cd3 O9 101.4(3) 2 .
O2 Cd3 O9 109.8(4) 8_565 2
O2 Cd3 O9 131.3(4) 7_655 2
O10 Cd3 O9 101.4(3) . 2
O10 Cd3 O9 54.5(3) 2 2
O9 Cd3 O9 99.4(3) . 2
O2 Cd3 C28 123.3(4) 8_565 2
O2 Cd3 C28 106.9(4) 7_655 2
O10 Cd3 C28 124.8(4) . 2
O10 Cd3 C28 27.0(3) 2 2
O9 Cd3 C28 100.6(3) . 2
O9 Cd3 C28 27.6(3) 2 2
O6 Cd1 O11 94.0(4) 7_655 .
O6 Cd1 O4 98.3(3) 7_655 .
O11 Cd1 O4 111.5(4) . .
O6 Cd1 O9 155.9(3) 7_655 .
O11 Cd1 O9 77.5(3) . .
O4 Cd1 O9 105.7(3) . .
O6 Cd1 O1 84.9(3) 7_655 7_655
O11 Cd1 O1 117.8(5) . 7_655
O4 Cd1 O1 130.3(4) . 7_655
O9 Cd1 O1 79.4(3) . 7_655
O6 Cd1 O5 98.8(3) 7_655 .
O11 Cd1 O5 160.8(4) . .
O4 Cd1 O5 52.6(2) . .
O9 Cd1 O5 95.6(3) . .
O1 Cd1 O5 77.8(4) 7_655 .
O1 C1 O2 121.4(13) . .
O1 C1 C2 121.5(15) . .
O2 C1 C2 117.1(14) . .
C7 C2 C3 119.2(10) . .
C7 C2 C1 121.3(11) . .
C3 C2 C1 119.4(11) . .
C2 C3 C4 118.5(11) . .
C5 C4 C3 120.9(12) . .
C6 C5 C4 119.8(11) . .
C6 C5 O3 121.1(13) . .
C4 C5 O3 118.9(13) . .
C5 C6 C7 119.7(11) . .
C2 C7 C6 121.6(11) . .
C13 C8 O3 124.6(9) . .
C13 C8 C9 120.9(10) . .
O3 C8 C9 114.4(9) . .
C10 C9 C8 117.8(10) . .
C9 C10 C11 121.7(9) . .
C10 C11 C12 119.0(9) . .
C10 C11 C14 121.5(9) . .
C12 C11 C14 119.5(9) . .
C13 C12 C11 120.4(10) . .
C8 C13 C12 120.1(9) . .
O5 C14 O4 119.3(10) . .
O5 C14 C11 120.7(10) . .
O4 C14 C11 120.0(9) . .
O7 C15 O6 125.1(11) . .
O7 C15 C16 118.6(11) . .
O6 C15 C16 116.2(9) . .
C21 C16 C17 119.4(9) . .
C21 C16 C15 121.6(10) . .
C17 C16 C15 119.0(9) . .
C16 C17 C18 120.0(10) . .
C19 C18 C17 119.7(12) . .
C20 C19 C18 121.1(10) . .
C20 C19 O8 121.3(11) . .
C18 C19 O8 117.1(11) . .
C19 C20 C21 119.4(10) . .
C16 C21 C20 120.3(11) . .
O8 C22 C23 116.0(9) . .
O8 C22 C27 125.3(9) . .
C23 C22 C27 118.7(9) . .
C22 C23 C24 120.7(10) . .
C25 C24 C23 121.0(10) . .
C24 C25 C26 119.5(9) . .
C24 C25 C28 121.1(9) . .
C26 C25 C28 119.4(9) . .
C27 C26 C25 118.8(9) . .
C26 C27 C22 121.2(10) . .
O10 C28 O9 122.1(10) . .
O10 C28 C25 117.6(11) . .
O9 C28 C25 120.3(9) . .
O11 C29 O12 123.3(16) . .
O11 C29 C30 121.0(14) . .
O12 C29 C30 115.6(18) . .
C35 C30 C31 117.4(13) . .
C35 C30 C29 121.2(14) . .
C31 C30 C29 121.4(15) . .
C32 C31 C30 120.6(13) . .
C33 C32 C31 117.1(12) . .
C32 C33 C34 124.3(14) . .
C32 C33 O13 114.9(12) . .
C34 C33 O13 120.7(15) . .
C35 C34 C33 118.2(18) . .
C34 C35 C30 122.2(16) . .
C1 O1 Cd1 128.1(11) . 7_666
C1 O1 Rb1 128.4(9) . 5_665
Cd1 O1 Rb1 103.3(4) 7_666 5_665
C1 O2 Cd3 105.9(10) . 7_666
C8 O3 C5 115.8(9) . .
C14 O4 Cd1 98.9(6) . .
C14 O4 Cd2 150.2(7) . .
Cd1 O4 Cd2 101.7(3) . .
C14 O5 Cd1 89.0(7) . .
C14 O5 Rb1 150.7(7) . .
Cd1 O5 Rb1 112.9(3) . .
C15 O6 Cd1 116.2(7) . 7_666
C15 O7 Cd2 141.9(7) . 3
C22 O8 C19 122.1(9) . .
C28 O9 Cd1 124.3(6) . .
C28 O9 Cd3 89.5(6) . .
Cd1 O9 Cd3 104.8(3) . .
C28 O10 Cd3 93.7(7) . .
C28 O10 Rb1 92.2(7) . .
Cd3 O10 Rb1 109.3(3) . .
C29 O11 Cd1 112.0(11) . .
C29 O12 Cd2 142.0(11) . .
C33 O13 C33 116.5(16) . 3_545
O5 Rb1 O5 91.9(3) . 3_554
O5 Rb1 O1 119.7(3) . 5_665
O5 Rb1 O1 58.3(2) 3_554 5_665
O5 Rb1 O1 58.3(2) . 7_655
O5 Rb1 O1 119.7(3) 3_554 7_655
O1 Rb1 O1 177.5(4) 5_665 7_655
O5 Rb1 O10 173.0(2) . 3_554
O5 Rb1 O10 81.7(2) 3_554 3_554
O1 Rb1 O10 58.9(2) 5_665 3_554
O1 Rb1 O10 122.9(2) 7_655 3_554
O5 Rb1 O10 81.7(2) . .
O5 Rb1 O10 173.0(2) 3_554 .
O1 Rb1 O10 122.9(2) 5_665 .
O1 Rb1 O10 58.9(2) 7_655 .
O10 Rb1 O10 104.9(3) 3_554 .
C36 N14 C36 50(2) 3_556 .
C36 N14 C37 102.9(13) 3_556 3_556
C36 N14 C37 55(2) . 3_556
C36 N14 C37 55(2) 3_556 .
C36 N14 C37 102.9(13) . .
C37 N14 C37 158(2) 3_556 .
C36 C36 C37 124(3) 3_556 3_556
C36 C36 N14 65.1(12) 3_556 .
C37 C36 N14 62.6(11) 3_556 .
C36 C37 N14 62.0(11) 3_556 .

loop_
_geom_bond_atom_site_label_1
_geom_bond_atom_site_label_2
_geom_bond_distance
_geom_bond_site_symmetry_2
Cd2 O12 2.189(11) .
Cd2 O12 2.189(11) 5_655
Cd2 O7 2.243(7) 7_655
Cd2 O7 2.243(7) 3
Cd2 O4 2.352(7) .
Cd2 O4 2.352(7) 5_655
Cd3 O2 2.271(10) 8_565
Cd3 O2 2.271(10) 7_655
Cd3 O10 2.348(9) .
Cd3 O10 2.348(9) 2
Cd3 O9 2.425(7) .
Cd3 O9 2.425(7) 2
Cd3 C28 2.724(11) 2
Cd1 O6 2.240(7) 7_655
Cd1 O11 2.299(10) .
Cd1 O4 2.310(7) .
Cd1 O9 2.312(7) .
Cd1 O1 2.339(9) 7_655
Cd1 O5 2.527(8) .
C1 O1 1.245(18) .
C1 O2 1.265(19) .
C1 C2 1.476(16) .
C2 C7 1.345(15) .
C2 C3 1.368(15) .
C3 C4 1.394(17) .
C4 C5 1.369(19) .
C5 C6 1.323(17) .
C5 O3 1.379(13) .
C6 C7 1.390(16) .
C8 C13 1.373(15) .
C8 O3 1.373(13) .
C8 C9 1.413(14) .
C9 C10 1.393(15) .
C10 C11 1.382(14) .
C11 C12 1.398(14) .
C11 C14 1.492(14) .
C12 C13 1.386(15) .
C14 O5 1.238(11) .
C14 O4 1.257(12) .
C15 O7 1.253(12) .
C15 O6 1.267(13) .
C15 C16 1.490(14) .
C16 C21 1.357(13) .
C16 C17 1.345(15) .
C17 C18 1.369(17) .
C18 C19 1.357(17) .
C19 C20 1.315(16) .
C19 O8 1.413(12) .
C20 C21 1.386(15) .
C22 O8 1.335(12) .
C22 C23 1.366(14) .
C22 C27 1.381(14) .
C23 C24 1.365(15) .
C24 C25 1.361(15) .
C25 C26 1.389(13) .
C25 C28 1.529(14) .
C26 C27 1.379(14) .
C28 O10 1.238(12) .
C28 O9 1.262(13) .
C29 O11 1.27(2) .
C29 O12 1.289(18) .
C29 C30 1.42(2) .
C30 C35 1.37(2) .
C30 C31 1.401(17) .
C31 C32 1.379(16) .
C32 C33 1.339(18) .
C33 C34 1.34(2) .
C33 O13 1.412(14) .
C34 C35 1.34(2) .
O1 Cd1 2.339(9) 7_666
O1 Rb1 3.346(15) 5_665
O2 Cd3 2.271(10) 7_666
O5 Rb1 2.872(8) .
O6 Cd1 2.240(7) 7_666
O7 Cd2 2.243(7) 3
O10 Rb1 3.550(11) .
O13 C33 1.412(14) 3_545
Rb1 O5 2.872(8) 3_554
Rb1 O1 3.346(15) 5_665
Rb1 O1 3.346(15) 7_655
N14 C36 1.488(10) 3_556
N14 C36 1.488(10) .
N14 C37 1.496(10) 3_556
N14 C37 1.496(10) .
C36 C36 1.25(6) 3_556
C36 C37 1.39(5) 3_556
C37 C36 1.39(5) 3_556
